data_4080405
loop_
_publ_author_name
'Doherty, Simon'
'Knight, Julian G.'
'Ward, Nicholas A. B.'
'Bittner, Dror M.'
'Wills, Corinne'
'McFarlane, William'
'Clegg, William'
'Harrington, Ross W.'

_publ_section_title
;
 Electron-Rich Trialkyl-Type Dihydro-KITPHOS Monophosphines: Efficient
 Ligands for Palladium-Catalyzed Suzuki--Miyaura Cross-Coupling.
 Comparison with Their Biaryl-Like KITPHOS Monophosphine Counterparts
;
_journal_issue 6
_journal_name_full Organometallics
_journal_page_first 1773
_journal_paper_doi 10.1021/om3011992
_journal_volume 32
_journal_year 2013
_chemical_formula_moiety 'C30 H37 Cl N P Pd, C7 H8'
_chemical_formula_sum 'C37 H45 Cl N P Pd'
_chemical_formula_weight 676.56
_chemical_name_systematic
;
 ?
;
_space_group_IT_number 14
_symmetry_cell_setting monoclinic
_symmetry_space_group_name_Hall '-P 2ybc'
_symmetry_space_group_name_H-M 'P 1 21/c 1'
_atom_sites_solution_hydrogens difmap
_atom_sites_solution_primary direct
_atom_sites_solution_secondary difmap
_audit_creation_method SHELXL-97
_cell_angle_alpha 90.00
_cell_angle_beta 90.906(2)
_cell_angle_gamma 90.00
_cell_formula_units_Z 8
_cell_length_a 19.6707(5)
_cell_length_b 16.8160(4)
_cell_length_c 20.0484(5)
_cell_measurement_reflns_used 11624
_cell_measurement_temperature 150(2)
_cell_measurement_theta_max 28.53
_cell_measurement_theta_min 2.82
_cell_volume 6630.8(3)
_computing_cell_refinement
;
CrysAlisPro, Agilent Technologies,
Version 1.171.35.21 (release 20-01-2012 CrysAlis171 .NET)
(compiled Jan 23 2012,18:06:46)
;
_computing_data_collection
;
CrysAlisPro, Agilent Technologies,
Version 1.171.35.21 (release 20-01-2012 CrysAlis171 .NET)
(compiled Jan 23 2012,18:06:46)
;
_computing_data_reduction
;
CrysAlisPro, Agilent Technologies,
Version 1.171.35.21 (release 20-01-2012 CrysAlis171 .NET)
(compiled Jan 23 2012,18:06:46)
;
_computing_molecular_graphics 'Bruker SHELXTL'
_computing_publication_material 'Bruker SHELXTL and local programs'
_computing_structure_refinement 'Bruker SHELXTL'
_computing_structure_solution 'Bruker SHELXTL'
_diffrn_ambient_temperature 150(2)
_diffrn_detector_area_resol_mean 10.3968
_diffrn_measured_fraction_theta_full 0.998
_diffrn_measured_fraction_theta_max 0.891
_diffrn_measurement_device_type 'Oxford Diffraction Gemini A Ultra'
_diffrn_measurement_method '\w scans'
_diffrn_radiation_monochromator none
_diffrn_radiation_source 'sealed tube with Enhance optics'
_diffrn_radiation_type MoK\a
_diffrn_radiation_wavelength 0.71073
_diffrn_reflns_av_R_equivalents 0.0527
_diffrn_reflns_av_sigmaI/netI 0.0508
_diffrn_reflns_limit_h_max 24
_diffrn_reflns_limit_h_min -26
_diffrn_reflns_limit_k_max 22
_diffrn_reflns_limit_k_min -22
_diffrn_reflns_limit_l_max 26
_diffrn_reflns_limit_l_min -25
_diffrn_reflns_number 79620
_diffrn_reflns_theta_full 25.00
_diffrn_reflns_theta_max 28.59
_diffrn_reflns_theta_min 2.83
_exptl_absorpt_coefficient_mu 0.714
_exptl_absorpt_correction_T_max 0.932
_exptl_absorpt_correction_T_min 0.763
_exptl_absorpt_correction_type multi-scan
_exptl_absorpt_process_details
;
CrysAlisPro, Agilent Technologies,
Version 1.171.34.49 (release 20-01-2011 CrysAlis171 .NET)
(compiled Jan 20 2011,15:58:25)
Empirical absorption correction using spherical harmonics,
 implemented in SCALE3 ABSPACK scaling algorithm.
;
_exptl_crystal_colour colourless
_exptl_crystal_density_diffrn 1.355
_exptl_crystal_density_method 'not measured'
_exptl_crystal_description rod
_exptl_crystal_F_000 2816
_exptl_crystal_size_max 0.40
_exptl_crystal_size_mid 0.10
_exptl_crystal_size_min 0.10
_refine_diff_density_max 0.961
_refine_diff_density_min -0.954
_refine_diff_density_rms 0.089
_refine_ls_extinction_method none
_refine_ls_goodness_of_fit_ref 1.037
_refine_ls_hydrogen_treatment mixed
_refine_ls_matrix_type full
_refine_ls_number_parameters 755
_refine_ls_number_reflns 15114
_refine_ls_number_restraints 15
_refine_ls_restrained_S_all 1.042
_refine_ls_R_factor_all 0.0857
_refine_ls_R_factor_gt 0.0459
_refine_ls_shift/su_max 0.006
_refine_ls_shift/su_mean 0.000
_refine_ls_structure_factor_coef Fsqd
_refine_ls_weighting_details 'calc w=1/[\s^2^(Fo^2^)+(0.0245P)^2^+9.8467P] where P=(Fo^2^+2Fc^2^)/3'
_refine_ls_weighting_scheme calc
_refine_ls_wR_factor_gt 0.0816
_refine_ls_wR_factor_ref 0.0978
_reflns_number_gt 10080
_reflns_number_total 15114
_reflns_threshold_expression I>2\s(I)
_cod_data_source_file om3011992_si_002.cif
_cod_data_source_block sd120003_18
_cod_original_sg_symbol_H-M 'P 21/c'
_cod_database_code 4080405

loop_
_symmetry_equiv_pos_as_xyz
'x, y, z'
'-x, y+1/2, -z+1/2'
'-x, -y, -z'
'x, -y-1/2, z-1/2'

loop_
_atom_site_label
_atom_site_type_symbol
_atom_site_fract_x
_atom_site_fract_y
_atom_site_fract_z
_atom_site_U_iso_or_equiv
_atom_site_adp_type
_atom_site_occupancy
_atom_site_symmetry_multiplicity
_atom_site_calc_flag
_atom_site_refinement_flags
Pd2 Pd 0.314132(12) 0.999205(13) 0.641506(12) 0.02120(7) Uani 1 1 d .
P2 P 0.42194(4) 0.98307(5) 0.67924(4) 0.02147(18) Uani 1 1 d .
Cl2 Cl 0.34933(4) 1.05259(5) 0.53642(4) 0.03031(19) Uani 1 1 d .
N2 N 0.21329(15) 1.0287(2) 0.61529(16) 0.0293(7) Uani 1 1 d .
C31 C 0.27066(16) 0.9572(2) 0.72486(16) 0.0263(7) Uani 1 1 d .
C32 C 0.28321(18) 0.8824(2) 0.75185(18) 0.0347(8) Uani 1 1 d .
H32A H 0.3165 0.8494 0.7321 0.042 Uiso 1 1 calc R
C33 C 0.2485(2) 0.8544(2) 0.8070(2) 0.0437(10) Uani 1 1 d .
H33A H 0.2584 0.8031 0.8244 0.052 Uiso 1 1 calc R
C34 C 0.2000(2) 0.9008(3) 0.83603(19) 0.0454(10) Uani 1 1 d .
H34A H 0.1767 0.8821 0.8741 0.054 Uiso 1 1 calc R
C35 C 0.18529(19) 0.9743(2) 0.80994(18) 0.0389(9) Uani 1 1 d .
H35A H 0.1511 1.0059 0.8299 0.047 Uiso 1 1 calc R
C36 C 0.21969(17) 1.0039(2) 0.75439(16) 0.0290(8) Uani 1 1 d .
C37 C 0.20076(17) 1.0827(2) 0.72729(18) 0.0321(8) Uani 1 1 d .
C38 C 0.18638(19) 1.1469(2) 0.7682(2) 0.0442(10) Uani 1 1 d .
H38A H 0.1875 1.1405 0.8152 0.053 Uiso 1 1 calc R
C39 C 0.1704(2) 1.2207(3) 0.7405(3) 0.0586(13) Uani 1 1 d .
H39A H 0.1608 1.2642 0.7690 0.070 Uiso 1 1 calc R
C40 C 0.1682(2) 1.2312(3) 0.6728(3) 0.0575(13) Uani 1 1 d .
H40A H 0.1579 1.2821 0.6546 0.069 Uiso 1 1 calc R
C41 C 0.18108(19) 1.1679(2) 0.6310(2) 0.0438(10) Uani 1 1 d .
H41A H 0.1788 1.1747 0.5840 0.053 Uiso 1 1 calc R
C42 C 0.19716(16) 1.0948(2) 0.65787(18) 0.0319(8) Uani 1 1 d .
C43 C 0.43336(18) 0.9806(2) 0.76976(17) 0.0296(8) Uani 1 1 d .
C44 C 0.4901(2) 0.9442(3) 0.8014(2) 0.0482(11) Uani 1 1 d .
H44A H 0.5232 0.9171 0.7758 0.058 Uiso 1 1 calc R
C45 C 0.4970(3) 0.9485(3) 0.8713(2) 0.0641(14) Uani 1 1 d .
H45A H 0.5281 0.9143 0.8939 0.077 Uiso 1 1 calc R
C46 C 0.4582(3) 1.0032(3) 0.9081(2) 0.0705(15) Uani 1 1 d .
H46A H 0.4692 1.0143 0.9535 0.085 Uiso 1 1 calc R
C47 C 0.4030(2) 1.0410(3) 0.87588(19) 0.0527(11) Uani 1 1 d .
H47A H 0.3710 1.0701 0.9011 0.063 Uiso 1 1 calc R
C48 C 0.3954(2) 1.0355(3) 0.80692(18) 0.0435(10) Uani 1 1 d .
H48A H 0.3640 1.0695 0.7845 0.052 Uiso 1 1 calc R
C49 C 0.46766(17) 0.89642(18) 0.64593(17) 0.0273(7) Uani 1 1 d .
H49A H 0.5147 0.8971 0.6657 0.033 Uiso 1 1 calc R
C50 C 0.43450(19) 0.81787(19) 0.66583(19) 0.0355(9) Uani 1 1 d .
H50A H 0.4312 0.8152 0.7150 0.043 Uiso 1 1 calc R
H50B H 0.3879 0.8152 0.6466 0.043 Uiso 1 1 calc R
C51 C 0.4760(2) 0.7474(2) 0.6410(2) 0.0443(10) Uani 1 1 d .
H51A H 0.5217 0.7482 0.6624 0.053 Uiso 1 1 calc R
H51B H 0.4533 0.6971 0.6537 0.053 Uiso 1 1 calc R
C52 C 0.4830(2) 0.7504(2) 0.5662(2) 0.0500(11) Uani 1 1 d .
H52A H 0.4378 0.7436 0.5447 0.060 Uiso 1 1 calc R
H52B H 0.5124 0.7061 0.5516 0.060 Uiso 1 1 calc R
C53 C 0.5138(2) 0.8294(2) 0.5443(2) 0.0425(10) Uani 1 1 d .
H53A H 0.5613 0.8326 0.5610 0.051 Uiso 1 1 calc R
H53B H 0.5145 0.8313 0.4950 0.051 Uiso 1 1 calc R
C54 C 0.47417(19) 0.9007(2) 0.57000(17) 0.0344(8) Uani 1 1 d .
H54A H 0.4283 0.9015 0.5489 0.041 Uiso 1 1 calc R
H54B H 0.4979 0.9504 0.5577 0.041 Uiso 1 1 calc R
C55 C 0.47406(16) 1.06906(18) 0.65599(18) 0.0282(8) Uani 1 1 d .
H55A H 0.4720 1.0691 0.6061 0.034 Uiso 1 1 calc R
C56 C 0.54880(17) 1.0626(2) 0.67215(18) 0.0319(8) Uani 1 1 d .
H56A H 0.5550 1.0560 0.7209 0.038 Uiso 1 1 calc R
H56B H 0.5672 1.0146 0.6503 0.038 Uiso 1 1 calc R
C57 C 0.58806(19) 1.1335(2) 0.6501(2) 0.0483(11) Uani 1 1 d .
H57A H 0.6348 1.1299 0.6689 0.058 Uiso 1 1 calc R
H57B H 0.5914 1.1322 0.6009 0.058 Uiso 1 1 calc R
C58 C 0.55871(19) 1.2096(2) 0.6697(2) 0.0391(9) Uani 1 1 d .
H58A H 0.5830 1.2528 0.6465 0.047 Uiso 1 1 calc R
H58B H 0.5665 1.2170 0.7182 0.047 Uiso 1 1 calc R
C59 C 0.48475(18) 1.21739(19) 0.65493(18) 0.0315(8) Uani 1 1 d .
H59A H 0.4781 1.2269 0.6065 0.038 Uiso 1 1 calc R
H59B H 0.4671 1.2643 0.6789 0.038 Uiso 1 1 calc R
C60 C 0.44478(18) 1.14622(19) 0.6743(2) 0.0392(9) Uani 1 1 d .
H60A H 0.4390 1.1472 0.7233 0.047 Uiso 1 1 calc R
H60B H 0.3990 1.1504 0.6535 0.047 Uiso 1 1 calc R
Pd1 Pd 0.187657(12) 0.987930(14) 0.362445(12) 0.02250(7) Uani 1 1 d .
P1 P 0.08097(4) 0.96559(5) 0.32369(4) 0.02395(18) Uani 1 1 d .
Cl1 Cl 0.15015(4) 1.04841(6) 0.46412(4) 0.0342(2) Uani 1 1 d .
N1 N 0.28806(15) 1.0238(2) 0.38734(15) 0.0290(7) Uani 1 1 d .
C1 C 0.30269(16) 1.0855(2) 0.34018(18) 0.0297(8) Uani 1 1 d .
C2 C 0.31770(18) 1.1615(2) 0.3620(2) 0.0419(10) Uani 1 1 d .
H2 H 0.3195 1.1730 0.4084 0.050 Uiso 1 1 calc R
C3 C 0.3300(2) 1.2207(2) 0.3160(3) 0.0546(12) Uani 1 1 d .
H3A H 0.3402 1.2731 0.3309 0.065 Uiso 1 1 calc R
C4 C 0.3276(2) 1.2041(3) 0.2489(3) 0.0538(12) Uani 1 1 d .
H4A H 0.3360 1.2450 0.2174 0.065 Uiso 1 1 calc R
C5 C 0.31299(19) 1.1278(2) 0.2272(2) 0.0422(10) Uani 1 1 d .
H5A H 0.3119 1.1167 0.1807 0.051 Uiso 1 1 calc R
C6 C 0.29991(16) 1.0671(2) 0.27227(17) 0.0288(8) Uani 1 1 d .
C7 C 0.28283(16) 0.9850(2) 0.25045(16) 0.0274(7) Uani 1 1 d .
C8 C 0.31762(18) 0.9521(2) 0.19685(18) 0.0368(9) Uani 1 1 d .
H8A H 0.3507 0.9831 0.1747 0.044 Uiso 1 1 calc R
C9 C 0.3050(2) 0.8756(2) 0.17550(19) 0.0424(10) Uani 1 1 d .
H9A H 0.3288 0.8543 0.1387 0.051 Uiso 1 1 calc R
C10 C 0.2577(2) 0.8304(2) 0.2081(2) 0.0437(10) Uani 1 1 d .
H10A H 0.2490 0.7774 0.1940 0.052 Uiso 1 1 calc R
C11 C 0.22260(18) 0.8619(2) 0.26137(18) 0.0328(8) Uani 1 1 d .
H11A H 0.1907 0.8295 0.2838 0.039 Uiso 1 1 calc R
C12 C 0.23298(16) 0.93977(19) 0.28278(16) 0.0262(7) Uani 1 1 d .
C13 C 0.07225(18) 0.95515(19) 0.23295(17) 0.0307(8) Uani 1 1 d .
C14 C 0.1104(2) 1.0065(3) 0.19427(19) 0.0517(11) Uani 1 1 d .
H14A H 0.1403 1.0434 0.2154 0.062 Uiso 1 1 calc R
C15 C 0.1054(3) 1.0045(3) 0.1242(2) 0.0625(13) Uani 1 1 d .
H15A H 0.1372 1.0321 0.0976 0.075 Uiso 1 1 calc R
C16 C 0.0528(3) 0.9611(4) 0.0947(2) 0.098(2) Uani 1 1 d .
H16A H 0.0430 0.9668 0.0484 0.117 Uiso 1 1 calc R
C17 C 0.0144(3) 0.9094(3) 0.1328(3) 0.0726(16) Uani 1 1 d .
H17A H -0.0146 0.8718 0.1115 0.087 Uiso 1 1 calc R
C18 C 0.0184(2) 0.9126(3) 0.2027(2) 0.0560(12) Uani 1 1 d .
H18A H -0.0146 0.8866 0.2291 0.067 Uiso 1 1 calc R
C19 C 0.03538(17) 0.88093(19) 0.36046(17) 0.0298(8) Uani 1 1 d .
H19A H -0.0107 0.8785 0.3387 0.036 Uiso 1 1 calc R
C20 C 0.07045(19) 0.8019(2) 0.3474(2) 0.0386(9) Uani 1 1 d .
H20A H 0.1160 0.8019 0.3692 0.046 Uiso 1 1 calc R
H20B H 0.0766 0.7951 0.2989 0.046 Uiso 1 1 calc R
C21 C 0.0287(2) 0.7327(2) 0.3742(2) 0.0508(11) Uani 1 1 d .
H21A H -0.0157 0.7305 0.3504 0.061 Uiso 1 1 calc R
H21B H 0.0529 0.6821 0.3659 0.061 Uiso 1 1 calc R
C22 C 0.0173(2) 0.7422(3) 0.4485(2) 0.0583(13) Uani 1 1 d .
H22A H -0.0126 0.6989 0.4642 0.070 Uiso 1 1 calc R
H22B H 0.0614 0.7379 0.4728 0.070 Uiso 1 1 calc R
C23 C -0.0150(2) 0.8218(2) 0.4638(2) 0.0500(11) Uani 1 1 d .
H23A H -0.0181 0.8281 0.5128 0.060 Uiso 1 1 calc R
H23B H -0.0618 0.8228 0.4449 0.060 Uiso 1 1 calc R
C24 C 0.0252(2) 0.8913(2) 0.43542(19) 0.0413(9) Uani 1 1 d .
H24A H 0.0700 0.8947 0.4584 0.050 Uiso 1 1 calc R
H24B H 0.0005 0.9416 0.4436 0.050 Uiso 1 1 calc R
C25 C 0.02737(16) 1.05262(19) 0.34018(18) 0.0281(8) Uani 1 1 d .
H25A H 0.0276 1.0567 0.3899 0.034 Uiso 1 1 calc R
C26 C -0.04632(17) 1.0446(2) 0.32182(19) 0.0340(8) Uani 1 1 d .
H26A H -0.0506 1.0329 0.2735 0.041 Uiso 1 1 calc R
H26B H -0.0656 0.9989 0.3463 0.041 Uiso 1 1 calc R
C27 C -0.08669(19) 1.1171(2) 0.3370(2) 0.0473(11) Uani 1 1 d .
H27A H -0.1323 1.1115 0.3160 0.057 Uiso 1 1 calc R
H27B H -0.0929 1.1201 0.3858 0.057 Uiso 1 1 calc R
C28 C -0.0569(2) 1.1910(2) 0.3147(2) 0.0455(10) Uani 1 1 d .
H28A H -0.0826 1.2359 0.3340 0.055 Uiso 1 1 calc R
H28B H -0.0620 1.1944 0.2655 0.055 Uiso 1 1 calc R
C29 C 0.01662(19) 1.2003(2) 0.3330(2) 0.0365(9) Uani 1 1 d .
H29A H 0.0355 1.2458 0.3081 0.044 Uiso 1 1 calc R
H29B H 0.0207 1.2126 0.3812 0.044 Uiso 1 1 calc R
C30 C 0.05738(19) 1.1278(2) 0.3185(2) 0.0464(11) Uani 1 1 d .
H30A H 0.0645 1.1251 0.2698 0.056 Uiso 1 1 calc R
H30B H 0.1026 1.1336 0.3403 0.056 Uiso 1 1 calc R
C61 C 0.3289(3) 0.8739(3) -0.0220(3) 0.0899(19) Uani 1 1 d D
H61A H 0.3687 0.8556 -0.0464 0.135 Uiso 1 1 calc R
H61B H 0.3438 0.8995 0.0196 0.135 Uiso 1 1 calc R
H61C H 0.3033 0.9121 -0.0495 0.135 Uiso 1 1 calc R
C62 C 0.2849(2) 0.8049(2) -0.0065(2) 0.0490(11) Uani 1 1 d D
C63 C 0.3055(3) 0.7303(3) -0.0249(3) 0.0679(14) Uani 1 1 d D
H63A H 0.3464 0.7242 -0.0488 0.081 Uiso 1 1 calc R
C64 C 0.2679(3) 0.6643(3) -0.0093(3) 0.0810(18) Uani 1 1 d D
H64A H 0.2834 0.6130 -0.0219 0.097 Uiso 1 1 calc R
C65 C 0.2091(3) 0.6718(3) 0.0237(3) 0.0776(17) Uani 1 1 d D
H65A H 0.1825 0.6262 0.0336 0.093 Uiso 1 1 calc R
C66 C 0.1879(3) 0.7462(4) 0.0429(3) 0.0751(16) Uani 1 1 d D
H66A H 0.1471 0.7519 0.0671 0.090 Uiso 1 1 calc R
C67 C 0.2251(3) 0.8115(3) 0.0276(2) 0.0611(13) Uani 1 1 d D
H67A H 0.2096 0.8626 0.0407 0.073 Uiso 1 1 calc R
C68 C 0.3402(3) 1.2082(6) 1.0395(3) 0.139(4) Uani 1 1 d D
H68A H 0.3427 1.2664 1.0389 0.208 Uiso 1 1 calc R
H68B H 0.3773 1.1862 1.0132 0.208 Uiso 1 1 calc R
H68C H 0.3444 1.1893 1.0856 0.208 Uiso 1 1 calc R
C69 C 0.2780(4) 1.1838(5) 1.0123(3) 0.098(2) Uani 1 1 d D
C70 C 0.2773(6) 1.0969(4) 1.0150(4) 0.153(6) Uani 1 1 d D
H70A H 0.3133 1.0658 1.0334 0.184 Uiso 1 1 calc R
C71 C 0.2230(6) 1.0675(6) 0.9899(5) 0.160(5) Uani 1 1 d D
H71A H 0.2205 1.0111 0.9886 0.191 Uiso 1 1 calc R
C72 C 0.1652(6) 1.1092(6) 0.9633(4) 0.140(4) Uani 1 1 d D
H72A H 0.1269 1.0798 0.9476 0.169 Uiso 1 1 calc R
C73 C 0.1637(4) 1.1936(6) 0.9598(3) 0.122(3) Uani 1 1 d D
H73A H 0.1274 1.2256 0.9434 0.147 Uiso 1 1 calc R
C74 C 0.2270(4) 1.2205(5) 0.9856(3) 0.105(3) Uani 1 1 d D
H74A H 0.2330 1.2765 0.9827 0.126 Uiso 1 1 calc R
H2B H 0.187(2) 0.989(2) 0.6196(19) 0.036(11) Uiso 1 1 d .
H2A H 0.2073(19) 1.044(2) 0.577(2) 0.033(11) Uiso 1 1 d .
H1B H 0.2931(19) 1.042(2) 0.429(2) 0.041(11) Uiso 1 1 d .
H1A H 0.315(2) 0.984(2) 0.3809(19) 0.037(11) Uiso 1 1 d .

loop_
_atom_site_aniso_label
_atom_site_aniso_U_11
_atom_site_aniso_U_22
_atom_site_aniso_U_33
_atom_site_aniso_U_23
_atom_site_aniso_U_13
_atom_site_aniso_U_12
Pd2 0.01655(13) 0.02835(13) 0.01871(13) -0.00024(10) 0.00053(10) -0.00142(10)
P2 0.0188(4) 0.0236(4) 0.0219(4) 0.0017(3) -0.0006(3) -0.0002(3)
Cl2 0.0243(4) 0.0439(5) 0.0227(4) 0.0065(4) -0.0016(3) -0.0042(4)
N2 0.0198(15) 0.0441(19) 0.0239(17) -0.0006(15) -0.0021(13) -0.0037(14)
C31 0.0212(17) 0.0355(18) 0.0223(17) -0.0014(14) 0.0009(14) -0.0070(14)
C32 0.030(2) 0.039(2) 0.035(2) 0.0038(17) 0.0026(16) -0.0077(16)
C33 0.042(2) 0.046(2) 0.044(2) 0.0137(19) 0.000(2) -0.0153(19)
C34 0.042(2) 0.065(3) 0.029(2) 0.008(2) 0.0101(18) -0.016(2)
C35 0.029(2) 0.062(3) 0.0257(19) -0.0075(18) 0.0058(16) -0.0087(18)
C36 0.0215(18) 0.043(2) 0.0225(17) -0.0062(15) 0.0001(14) -0.0067(14)
C37 0.0180(17) 0.041(2) 0.037(2) -0.0046(17) 0.0040(15) -0.0013(15)
C38 0.027(2) 0.055(3) 0.051(3) -0.014(2) 0.0077(19) 0.0030(18)
C39 0.034(2) 0.051(3) 0.091(4) -0.024(3) 0.011(2) 0.011(2)
C40 0.036(3) 0.047(3) 0.089(4) 0.009(3) 0.002(3) 0.009(2)
C41 0.026(2) 0.049(2) 0.056(3) 0.009(2) -0.0005(19) 0.0061(17)
C42 0.0153(17) 0.043(2) 0.037(2) -0.0008(17) 0.0013(15) 0.0013(15)
C43 0.0315(19) 0.0321(18) 0.0249(18) 0.0051(15) -0.0075(15) -0.0056(15)
C44 0.041(2) 0.064(3) 0.039(2) 0.019(2) -0.0052(19) 0.008(2)
C45 0.076(4) 0.062(3) 0.053(3) 0.017(2) -0.034(3) 0.002(3)
C46 0.080(4) 0.098(4) 0.033(2) 0.011(3) -0.024(3) -0.003(3)
C47 0.070(3) 0.061(3) 0.027(2) -0.0020(19) -0.003(2) -0.011(2)
C48 0.035(2) 0.070(3) 0.025(2) -0.0014(19) 0.0010(17) 0.001(2)
C49 0.0235(18) 0.0264(17) 0.0318(19) 0.0037(14) -0.0015(15) 0.0018(13)
C50 0.032(2) 0.0299(18) 0.045(2) 0.0014(16) 0.0042(17) 0.0026(15)
C51 0.042(2) 0.0277(19) 0.063(3) 0.0026(19) 0.006(2) 0.0003(16)
C52 0.051(3) 0.037(2) 0.062(3) -0.016(2) 0.004(2) 0.0088(19)
C53 0.050(3) 0.041(2) 0.036(2) -0.0031(18) 0.0072(19) 0.0121(18)
C54 0.036(2) 0.0342(19) 0.033(2) 0.0025(16) 0.0040(17) 0.0071(16)
C55 0.0221(17) 0.0253(17) 0.037(2) 0.0056(15) 0.0029(15) -0.0003(13)
C56 0.0257(19) 0.0336(19) 0.037(2) 0.0003(16) -0.0014(16) -0.0038(15)
C57 0.025(2) 0.037(2) 0.083(3) 0.013(2) -0.006(2) -0.0057(16)
C58 0.043(2) 0.0324(19) 0.042(2) -0.0103(17) 0.0109(18) -0.0117(17)
C59 0.037(2) 0.0215(16) 0.036(2) -0.0056(15) 0.0061(17) 0.0000(14)
C60 0.027(2) 0.0271(18) 0.064(3) -0.0093(18) 0.0047(19) 0.0010(15)
Pd1 0.01692(13) 0.03016(14) 0.02041(14) 0.00015(11) 0.00033(10) -0.00031(10)
P1 0.0194(4) 0.0270(4) 0.0254(4) 0.0010(4) -0.0009(3) -0.0022(3)
Cl1 0.0245(4) 0.0527(5) 0.0254(4) -0.0079(4) -0.0016(4) 0.0055(4)
N1 0.0201(15) 0.0418(18) 0.0249(16) -0.0065(14) -0.0028(13) -0.0017(14)
C1 0.0132(16) 0.0373(19) 0.038(2) -0.0001(16) 0.0011(15) -0.0012(14)
C2 0.024(2) 0.048(2) 0.054(3) -0.010(2) -0.0018(18) -0.0053(17)
C3 0.035(2) 0.039(2) 0.089(4) -0.004(2) -0.001(2) -0.0103(18)
C4 0.035(2) 0.047(3) 0.079(4) 0.021(2) 0.007(2) -0.0101(19)
C5 0.027(2) 0.053(2) 0.047(2) 0.013(2) 0.0079(18) -0.0021(17)
C6 0.0160(17) 0.040(2) 0.0303(19) 0.0036(16) 0.0034(14) -0.0013(14)
C7 0.0203(17) 0.0385(19) 0.0232(17) 0.0016(15) -0.0033(14) 0.0028(14)
C8 0.0251(19) 0.057(2) 0.029(2) 0.0037(18) 0.0018(16) 0.0045(17)
C9 0.034(2) 0.062(3) 0.031(2) -0.0109(19) 0.0041(18) 0.0120(19)
C10 0.040(2) 0.042(2) 0.049(3) -0.0127(19) -0.003(2) 0.0086(18)
C11 0.0281(19) 0.0359(19) 0.034(2) -0.0038(16) 0.0011(16) 0.0042(15)
C12 0.0210(17) 0.0348(18) 0.0227(17) 0.0021(14) -0.0011(14) 0.0054(14)
C13 0.035(2) 0.0282(17) 0.0281(19) 0.0002(15) -0.0056(16) 0.0035(15)
C14 0.043(3) 0.085(3) 0.027(2) 0.003(2) -0.0049(18) -0.009(2)
C15 0.074(4) 0.083(3) 0.031(2) 0.006(2) -0.001(2) 0.006(3)
C16 0.116(5) 0.153(6) 0.023(3) -0.020(3) -0.015(3) -0.015(5)
C17 0.099(4) 0.062(3) 0.056(3) -0.011(3) -0.037(3) -0.013(3)
C18 0.063(3) 0.065(3) 0.040(3) -0.010(2) -0.010(2) -0.022(2)
C19 0.0213(18) 0.0334(18) 0.035(2) 0.0029(15) -0.0007(15) -0.0053(14)
C20 0.034(2) 0.0335(19) 0.049(2) 0.0082(17) 0.0049(18) -0.0029(16)
C21 0.043(2) 0.032(2) 0.078(3) 0.011(2) 0.013(2) -0.0026(18)
C22 0.047(3) 0.054(3) 0.073(3) 0.033(2) 0.001(2) -0.010(2)
C23 0.046(3) 0.063(3) 0.042(2) 0.014(2) 0.009(2) -0.015(2)
C24 0.039(2) 0.049(2) 0.036(2) 0.0071(18) 0.0027(18) -0.0096(18)
C25 0.0196(17) 0.0289(17) 0.036(2) -0.0028(15) 0.0015(15) -0.0033(13)
C26 0.0223(18) 0.039(2) 0.040(2) 0.0059(17) -0.0060(16) -0.0004(15)
C27 0.025(2) 0.037(2) 0.079(3) -0.004(2) -0.007(2) 0.0064(16)
C28 0.037(2) 0.037(2) 0.063(3) 0.019(2) 0.007(2) 0.0102(17)
C29 0.037(2) 0.0261(18) 0.047(2) 0.0074(16) 0.0049(18) -0.0019(15)
C30 0.030(2) 0.031(2) 0.079(3) 0.016(2) 0.002(2) -0.0033(16)
C61 0.101(5) 0.076(4) 0.092(4) 0.021(3) -0.021(4) -0.026(3)
C62 0.057(3) 0.046(2) 0.044(3) 0.001(2) -0.008(2) -0.007(2)
C63 0.063(3) 0.074(4) 0.067(3) -0.017(3) 0.015(3) 0.000(3)
C64 0.109(5) 0.052(3) 0.082(4) -0.020(3) 0.000(4) 0.002(3)
C65 0.095(5) 0.073(4) 0.064(4) 0.012(3) -0.018(3) -0.037(3)
C66 0.051(3) 0.114(5) 0.060(3) 0.012(3) 0.004(3) -0.012(3)
C67 0.066(3) 0.061(3) 0.056(3) -0.004(2) 0.003(3) 0.019(3)
C68 0.094(5) 0.269(11) 0.054(4) -0.029(5) 0.020(4) -0.085(6)
C69 0.084(5) 0.168(7) 0.043(3) 0.000(4) 0.026(3) -0.001(5)
C70 0.312(15) 0.060(4) 0.092(6) -0.028(4) 0.119(8) -0.072(6)
C71 0.262(15) 0.113(8) 0.106(8) 0.020(6) 0.092(9) 0.084(9)
C72 0.198(11) 0.144(8) 0.080(6) -0.039(6) 0.043(6) -0.042(8)
C73 0.071(5) 0.235(10) 0.062(4) -0.013(5) 0.012(4) 0.067(6)
C74 0.112(6) 0.155(6) 0.050(4) 0.037(4) 0.047(4) 0.058(5)

loop_
_atom_type_symbol
_atom_type_description
_atom_type_scat_dispersion_real
_atom_type_scat_dispersion_imag
_atom_type_scat_source
C C 0.0033 0.0016 'International Tables Vol C Tables 4.2.6.8 and 6.1.1.4'
H H 0.0000 0.0000 'International Tables Vol C Tables 4.2.6.8 and 6.1.1.4'
N N 0.0061 0.0033 'International Tables Vol C Tables 4.2.6.8 and 6.1.1.4'
Cl Cl 0.1484 0.1585 'International Tables Vol C Tables 4.2.6.8 and 6.1.1.4'
Pd Pd -0.9988 1.0072 'International Tables Vol C Tables 4.2.6.8 and 6.1.1.4'
P P 0.1023 0.0942 'International Tables Vol C Tables 4.2.6.8 and 6.1.1.4'

loop_
_geom_angle_atom_site_label_1
_geom_angle_atom_site_label_2
_geom_angle_atom_site_label_3
_geom_angle
P2 Pd2 Cl2 93.24(3)
P2 Pd2 N2 171.74(9)
P2 Pd2 C31 95.09(10)
Cl2 Pd2 N2 88.65(10)
Cl2 Pd2 C31 171.67(9)
N2 Pd2 C31 83.06(13)
Pd2 P2 C43 115.86(12)
Pd2 P2 C49 115.78(11)
Pd2 P2 C55 110.22(11)
C43 P2 C49 106.82(16)
C43 P2 C55 102.10(16)
C49 P2 C55 104.66(15)
Pd2 N2 C42 104.5(2)
Pd2 N2 H2B 111(3)
Pd2 N2 H2A 116(3)
C42 N2 H2B 114(3)
C42 N2 H2A 107(3)
H2B N2 H2A 105(4)
Pd2 C31 C32 124.4(3)
Pd2 C31 C36 117.8(2)
C32 C31 C36 117.6(3)
C31 C32 H32A 119.0
C31 C32 C33 122.0(4)
H32A C32 C33 119.0
C32 C33 H33A 120.0
C32 C33 C34 119.9(4)
H33A C33 C34 120.0
C33 C34 H34A 120.1
C33 C34 C35 119.7(4)
H34A C34 C35 120.1
C34 C35 H35A 119.3
C34 C35 C36 121.3(4)
H35A C35 C36 119.3
C31 C36 C35 119.4(3)
C31 C36 C37 121.4(3)
C35 C36 C37 119.2(3)
C36 C37 C38 122.2(3)
C36 C37 C42 120.1(3)
C38 C37 C42 117.6(3)
C37 C38 H38A 119.8
C37 C38 C39 120.4(4)
H38A C38 C39 119.8
C38 C39 H39A 119.6
C38 C39 C40 120.9(4)
H39A C39 C40 119.6
C39 C40 H40A 120.0
C39 C40 C41 119.9(4)
H40A C40 C41 120.0
C40 C41 H41A 120.2
C40 C41 C42 119.6(4)
H41A C41 C42 120.2
N2 C42 C37 117.8(3)
N2 C42 C41 120.5(3)
C37 C42 C41 121.6(4)
P2 C43 C44 122.6(3)
P2 C43 C48 117.0(3)
C44 C43 C48 117.9(3)
C43 C44 H44A 120.5
C43 C44 C45 119.1(4)
H44A C44 C45 120.5
C44 C45 H45A 119.6
C44 C45 C46 120.7(4)
H45A C45 C46 119.6
C45 C46 H46A 120.9
C45 C46 C47 118.3(4)
H46A C46 C47 120.9
C46 C47 H47A 120.1
C46 C47 C48 119.8(4)
H47A C47 C48 120.1
C43 C48 C47 121.3(4)
C43 C48 H48A 119.3
C47 C48 H48A 119.3
P2 C49 H49A 107.5
P2 C49 C50 112.1(2)
P2 C49 C54 111.9(2)
H49A C49 C50 107.5
H49A C49 C54 107.5
C50 C49 C54 110.0(3)
C49 C50 H50A 109.5
C49 C50 H50B 109.5
C49 C50 C51 110.7(3)
H50A C50 H50B 108.1
H50A C50 C51 109.5
H50B C50 C51 109.5
C50 C51 H51A 109.5
C50 C51 H51B 109.5
C50 C51 C52 110.8(3)
H51A C51 H51B 108.1
H51A C51 C52 109.5
H51B C51 C52 109.5
C51 C52 H52A 109.4
C51 C52 H52B 109.4
C51 C52 C53 111.0(3)
H52A C52 H52B 108.0
H52A C52 C53 109.4
H52B C52 C53 109.4
C52 C53 H53A 109.1
C52 C53 H53B 109.1
C52 C53 C54 112.4(3)
H53A C53 H53B 107.9
H53A C53 C54 109.1
H53B C53 C54 109.1
C49 C54 C53 110.5(3)
C49 C54 H54A 109.5
C49 C54 H54B 109.5
C53 C54 H54A 109.5
C53 C54 H54B 109.5
H54A C54 H54B 108.1
P2 C55 H55A 103.9
P2 C55 C56 115.9(2)
P2 C55 C60 114.2(2)
H55A C55 C56 103.9
H55A C55 C60 103.9
C56 C55 C60 113.3(3)
C55 C56 H56A 109.0
C55 C56 H56B 109.0
C55 C56 C57 112.8(3)
H56A C56 H56B 107.8
H56A C56 C57 109.0
H56B C56 C57 109.0
C56 C57 H57A 108.7
C56 C57 H57B 108.7
C56 C57 C58 114.3(3)
H57A C57 H57B 107.6
H57A C57 C58 108.7
H57B C57 C58 108.7
C57 C58 H58A 108.7
C57 C58 H58B 108.7
C57 C58 C59 114.4(3)
H58A C58 H58B 107.6
H58A C58 C59 108.7
H58B C58 C59 108.7
C58 C59 H59A 108.9
C58 C59 H59B 108.9
C58 C59 C60 113.4(3)
H59A C59 H59B 107.7
H59A C59 C60 108.9
H59B C59 C60 108.9
C55 C60 C59 115.8(3)
C55 C60 H60A 108.3
C55 C60 H60B 108.3
C59 C60 H60A 108.3
C59 C60 H60B 108.3
H60A C60 H60B 107.4
P1 Pd1 Cl1 93.79(3)
P1 Pd1 N1 170.77(9)
P1 Pd1 C12 94.65(10)
Cl1 Pd1 N1 88.68(9)
Cl1 Pd1 C12 171.56(9)
N1 Pd1 C12 83.02(13)
Pd1 P1 C13 115.42(12)
Pd1 P1 C19 116.52(12)
Pd1 P1 C25 109.79(11)
C13 P1 C19 106.53(16)
C13 P1 C25 102.13(16)
C19 P1 C25 105.02(15)
Pd1 N1 C1 104.3(2)
Pd1 N1 H1B 114(2)
Pd1 N1 H1A 109(3)
C1 N1 H1B 111(2)
C1 N1 H1A 109(3)
H1B N1 H1A 110(4)
N1 C1 C2 120.3(3)
N1 C1 C6 118.5(3)
C2 C1 C6 121.2(3)
C1 C2 H2 120.2
C1 C2 C3 119.7(4)
H2 C2 C3 120.2
C2 C3 H3A 119.9
C2 C3 C4 120.3(4)
H3A C3 C4 119.9
C3 C4 H4A 120.0
C3 C4 C5 120.0(4)
H4A C4 C5 120.0
C4 C5 H5A 119.4
C4 C5 C6 121.1(4)
H5A C5 C6 119.4
C1 C6 C5 117.8(3)
C1 C6 C7 119.9(3)
C5 C6 C7 122.3(3)
C6 C7 C8 118.9(3)
C6 C7 C12 121.5(3)
C8 C7 C12 119.6(3)
C7 C8 H8A 119.3
C7 C8 C9 121.4(4)
H8A C8 C9 119.3
C8 C9 H9A 120.4
C8 C9 C10 119.3(4)
H9A C9 C10 120.4
C9 C10 H10A 119.9
C9 C10 C11 120.3(4)
H10A C10 C11 119.9
C10 C11 H11A 119.2
C10 C11 C12 121.6(4)
H11A C11 C12 119.2
Pd1 C12 C7 118.0(2)
Pd1 C12 C11 124.0(3)
C7 C12 C11 117.8(3)
P1 C13 C14 116.9(3)
P1 C13 C18 122.3(3)
C14 C13 C18 119.0(3)
C13 C14 H14A 119.6
C13 C14 C15 120.8(4)
H14A C14 C15 119.6
C14 C15 H15A 120.8
C14 C15 C16 118.4(5)
H15A C15 C16 120.8
C15 C16 H16A 119.9
C15 C16 C17 120.2(5)
H16A C16 C17 119.9
C16 C17 H17A 119.9
C16 C17 C18 120.3(4)
H17A C17 C18 119.9
C13 C18 C17 118.6(4)
C13 C18 H18A 120.7
C17 C18 H18A 120.7
P1 C19 H19A 107.5
P1 C19 C20 112.4(2)
P1 C19 C24 112.2(2)
H19A C19 C20 107.5
H19A C19 C24 107.5
C20 C19 C24 109.6(3)
C19 C20 H20A 109.4
C19 C20 H20B 109.4
C19 C20 C21 111.0(3)
H20A C20 H20B 108.0
H20A C20 C21 109.4
H20B C20 C21 109.4
C20 C21 H21A 109.5
C20 C21 H21B 109.5
C20 C21 C22 110.7(4)
H21A C21 H21B 108.1
H21A C21 C22 109.5
H21B C21 C22 109.5
C21 C22 H22A 109.4
C21 C22 H22B 109.4
C21 C22 C23 111.1(3)
H22A C22 H22B 108.0
H22A C22 C23 109.4
H22B C22 C23 109.4
C22 C23 H23A 109.1
C22 C23 H23B 109.1
C22 C23 C24 112.3(4)
H23A C23 H23B 107.9
H23A C23 C24 109.1
H23B C23 C24 109.1
C19 C24 C23 110.9(3)
C19 C24 H24A 109.5
C19 C24 H24B 109.5
C23 C24 H24A 109.5
C23 C24 H24B 109.5
H24A C24 H24B 108.1
P1 C25 H25A 103.9
P1 C25 C26 116.1(2)
P1 C25 C30 113.5(2)
H25A C25 C26 103.9
H25A C25 C30 103.9
C26 C25 C30 113.5(3)
C25 C26 H26A 108.9
C25 C26 H26B 108.9
C25 C26 C27 113.1(3)
H26A C26 H26B 107.8
H26A C26 C27 108.9
H26B C26 C27 108.9
C26 C27 H27A 108.6
C26 C27 H27B 108.6
C26 C27 C28 114.8(3)
H27A C27 H27B 107.5
H27A C27 C28 108.6
H27B C27 C28 108.6
C27 C28 H28A 108.7
C27 C28 H28B 108.7
C27 C28 C29 114.1(3)
H28A C28 H28B 107.6
H28A C28 C29 108.7
H28B C28 C29 108.7
C28 C29 H29A 109.0
C28 C29 H29B 109.0
C28 C29 C30 112.8(3)
H29A C29 H29B 107.8
H29A C29 C30 109.0
H29B C29 C30 109.0
C25 C30 C29 115.3(3)
C25 C30 H30A 108.5
C25 C30 H30B 108.5
C29 C30 H30A 108.5
C29 C30 H30B 108.5
H30A C30 H30B 107.5
H61A C61 H61B 109.5
H61A C61 H61C 109.5
H61A C61 C62 109.5
H61B C61 H61C 109.5
H61B C61 C62 109.5
H61C C61 C62 109.5
C61 C62 C63 118.9(5)
C61 C62 C67 123.3(5)
C63 C62 C67 117.8(4)
C62 C63 H63A 119.4
C62 C63 C64 121.2(5)
H63A C63 C64 119.4
C63 C64 H64A 119.9
C63 C64 C65 120.3(5)
H64A C64 C65 119.9
C64 C65 H65A 120.4
C64 C65 C66 119.3(5)
H65A C65 C66 120.4
C65 C66 H66A 119.8
C65 C66 C67 120.4(5)
H66A C66 C67 119.8
C62 C67 C66 121.0(5)
C62 C67 H67A 119.5
C66 C67 H67A 119.5
H68A C68 H68B 109.5
H68A C68 H68C 109.5
H68A C68 C69 109.5
H68B C68 H68C 109.5
H68B C68 C69 109.5
H68C C68 C69 109.5
C68 C69 C70 106.8(8)
C68 C69 C74 134.0(9)
C70 C69 C74 119.2(8)
C69 C70 H70A 123.8
C69 C70 C71 112.4(11)
H70A C70 C71 123.8
C70 C71 H71A 116.1
C70 C71 C72 127.9(11)
H71A C71 C72 116.1
C71 C72 H72A 119.3
C71 C72 C73 121.5(9)
H72A C72 C73 119.3
C72 C73 H73A 126.7
C72 C73 C74 106.6(7)
H73A C73 C74 126.7
C69 C74 C73 132.3(8)
C69 C74 H74A 113.8
C73 C74 H74A 113.8

loop_
_geom_bond_atom_site_label_1
_geom_bond_atom_site_label_2
_geom_bond_distance
Pd2 P2 2.2567(8)
Pd2 Cl2 2.4021(8)
Pd2 N2 2.104(3)
Pd2 C31 2.017(3)
P2 C43 1.826(3)
P2 C49 1.843(3)
P2 C55 1.837(3)
N2 C42 1.440(5)
N2 H2B 0.84(4)
N2 H2A 0.82(4)
C31 C32 1.389(5)
C31 C36 1.411(5)
C32 H32A 0.950
C32 C33 1.391(5)
C33 H33A 0.950
C33 C34 1.369(6)
C34 H34A 0.950
C34 C35 1.372(6)
C35 H35A 0.950
C35 C36 1.403(5)
C36 C37 1.478(5)
C37 C38 1.387(5)
C37 C42 1.407(5)
C38 H38A 0.950
C38 C39 1.392(6)
C39 H39A 0.950
C39 C40 1.369(7)
C40 H40A 0.950
C40 C41 1.382(6)
C41 H41A 0.950
C41 C42 1.376(5)
C43 C44 1.415(5)
C43 C48 1.408(5)
C44 H44A 0.950
C44 C45 1.408(6)
C45 H45A 0.950
C45 C46 1.411(7)
C46 H46A 0.950
C46 C47 1.406(7)
C47 H47A 0.950
C47 C48 1.391(5)
C48 H48A 0.950
C49 H49A 1.000
C49 C50 1.529(5)
C49 C54 1.531(5)
C50 H50A 0.990
C50 H50B 0.990
C50 C51 1.527(5)
C51 H51A 0.990
C51 H51B 0.990
C51 C52 1.509(6)
C52 H52A 0.990
C52 H52B 0.990
C52 C53 1.526(6)
C53 H53A 0.990
C53 H53B 0.990
C53 C54 1.524(5)
C54 H54A 0.990
C54 H54B 0.990
C55 H55A 1.000
C55 C56 1.504(4)
C55 C60 1.469(5)
C56 H56A 0.990
C56 H56B 0.990
C56 C57 1.491(5)
C57 H57A 0.990
C57 H57B 0.990
C57 C58 1.460(5)
C58 H58A 0.990
C58 H58B 0.990
C58 C59 1.486(5)
C59 H59A 0.990
C59 H59B 0.990
C59 C60 1.487(5)
C60 H60A 0.990
C60 H60B 0.990
Pd1 P1 2.2578(9)
Pd1 Cl1 2.4045(9)
Pd1 N1 2.117(3)
Pd1 C12 2.012(3)
P1 C13 1.833(3)
P1 C19 1.843(3)
P1 C25 1.837(3)
N1 C1 1.435(5)
N1 H1B 0.89(4)
N1 H1A 0.87(4)
C1 C2 1.382(5)
C1 C6 1.397(5)
C2 H2 0.950
C2 C3 1.379(6)
C3 H3A 0.950
C3 C4 1.375(6)
C4 H4A 0.950
C4 C5 1.383(6)
C5 H5A 0.950
C5 C6 1.390(5)
C6 C7 1.485(5)
C7 C8 1.397(5)
C7 C12 1.407(5)
C8 H8A 0.950
C8 C9 1.376(5)
C9 H9A 0.950
C9 C10 1.375(6)
C10 H10A 0.950
C10 C11 1.386(5)
C11 H11A 0.950
C11 C12 1.392(5)
C13 C14 1.389(5)
C13 C18 1.408(5)
C14 H14A 0.950
C14 C15 1.408(6)
C15 H15A 0.950
C15 C16 1.390(8)
C16 H16A 0.950
C16 C17 1.387(8)
C17 H17A 0.950
C17 C18 1.403(6)
C18 H18A 0.950
C19 H19A 1.000
C19 C20 1.522(5)
C19 C24 1.529(5)
C20 H20A 0.990
C20 H20B 0.990
C20 C21 1.526(5)
C21 H21A 0.990
C21 H21B 0.990
C21 C22 1.519(6)
C22 H22A 0.990
C22 H22B 0.990
C22 C23 1.515(6)
C23 H23A 0.990
C23 H23B 0.990
C23 C24 1.526(5)
C24 H24A 0.990
C24 H24B 0.990
C25 H25A 1.000
C25 C26 1.496(4)
C25 C30 1.464(5)
C26 H26A 0.990
C26 H26B 0.990
C26 C27 1.490(5)
C27 H27A 0.990
C27 H27B 0.990
C27 C28 1.448(5)
C28 H28A 0.990
C28 H28B 0.990
C28 C29 1.495(5)
C29 H29A 0.990
C29 H29B 0.990
C29 C30 1.490(5)
C30 H30A 0.990
C30 H30B 0.990
C61 H61A 0.980
C61 H61B 0.980
C61 H61C 0.980
C61 C62 1.484(6)
C62 C63 1.370(6)
C62 C67 1.373(6)
C63 H63A 0.950
C63 C64 1.373(7)
C64 H64A 0.950
C64 C65 1.348(7)
C65 H65A 0.950
C65 C66 1.375(7)
C66 H66A 0.950
C66 C67 1.358(7)
C67 H67A 0.950
C68 H68A 0.980
C68 H68B 0.980
C68 H68C 0.980
C68 C69 1.394(8)
C69 C70 1.463(9)
C69 C74 1.287(8)
C70 H70A 0.950
C70 C71 1.273(12)
C71 H71A 0.950
C71 C72 1.432(11)
C72 H72A 0.950
C72 C73 1.420(10)
C73 H73A 0.950
C73 C74 1.415(9)
C74 H74A 0.950
